data_4503384
loop_
_publ_author_name
'Qi, Yan'
'Luo, Feng'
'Batten, Stuart R.'
'Che, Yun-Xia'
'Zheng, Ji-Min'

_publ_section_title
;
 Syntheses and Crystal Structures of a Series of Novel Helical
 Coordination Polymers Constructed from Flexible Bis(imidazole) Ligands
 and Metal Salts
;
_journal_issue 8
_journal_name_full 'Crystal Growth &amp; Design'
_journal_page_first 2806
_journal_paper_doi 10.1021/cg701061q
_journal_volume 8
_journal_year 2008
_chemical_formula_sum 'C21 H19 Cl Co N4 O2'
_chemical_formula_weight 453.78
_chemical_name_systematic
; 
 ? 
;
_space_group_IT_number 14
_symmetry_cell_setting monoclinic
_symmetry_space_group_name_Hall '-P 2ybc'
_symmetry_space_group_name_H-M 'P 1 21/c 1'
_atom_sites_solution_hydrogens geom
_atom_sites_solution_primary direct
_atom_sites_solution_secondary difmap
_audit_creation_method SHELXL-97
_cell_angle_alpha 90.00
_cell_angle_beta 100.02(3)
_cell_angle_gamma 90.00
_cell_formula_units_Z 4
_cell_length_a 10.908(2)
_cell_length_b 12.664(3)
_cell_length_c 15.038(3)
_cell_measurement_reflns_used 12321
_cell_measurement_temperature 293(2)
_cell_measurement_theta_max 27.54
_cell_measurement_theta_min 2.99
_cell_volume 2045.6(8)
_computing_cell_refinement 'RAXIS-RAPID Auto'
_computing_data_collection 'RAXIS-RAPID Auto'
_computing_data_reduction 'RAXIS-RAPID Auto'
_computing_molecular_graphics 'Bruker SHELXTL'
_computing_publication_material 'Bruker SHELXTL'
_computing_structure_refinement 'SHELXL-97 (Sheldrick, 1997)'
_computing_structure_solution 'SHELXS-97 (Sheldrick, 1990)'
_diffrn_ambient_temperature 293(2)
_diffrn_measured_fraction_theta_full 0.980
_diffrn_measured_fraction_theta_max 0.980
_diffrn_measurement_device_type 'rigaku r-axis rapid IP area detector'
_diffrn_measurement_method oscillation
_diffrn_radiation_monochromator graphite
_diffrn_radiation_source 'rotating anode'
_diffrn_radiation_type MoK\a
_diffrn_radiation_wavelength 0.71073
_diffrn_reflns_av_R_equivalents 0.0875
_diffrn_reflns_av_sigmaI/netI 0.0756
_diffrn_reflns_limit_h_max 14
_diffrn_reflns_limit_h_min -13
_diffrn_reflns_limit_k_max 16
_diffrn_reflns_limit_k_min -16
_diffrn_reflns_limit_l_max 17
_diffrn_reflns_limit_l_min -19
_diffrn_reflns_number 19145
_diffrn_reflns_theta_full 27.48
_diffrn_reflns_theta_max 27.48
_diffrn_reflns_theta_min 3.00
_exptl_absorpt_coefficient_mu 0.994
_exptl_absorpt_correction_T_max 0.9319
_exptl_absorpt_correction_T_min 0.9002
_exptl_absorpt_correction_type multi-scan
_exptl_crystal_colour violet
_exptl_crystal_density_diffrn 1.473
_exptl_crystal_density_method 'not measured'
_exptl_crystal_description Block
_exptl_crystal_F_000 932
_exptl_crystal_size_max 0.11
_exptl_crystal_size_mid 0.10
_exptl_crystal_size_min 0.07
_refine_diff_density_max 0.498
_refine_diff_density_min -0.387
_refine_diff_density_rms 0.075
_refine_ls_extinction_method none
_refine_ls_goodness_of_fit_ref 1.020
_refine_ls_hydrogen_treatment constr
_refine_ls_matrix_type full
_refine_ls_number_parameters 262
_refine_ls_number_reflns 4600
_refine_ls_number_restraints 0
_refine_ls_restrained_S_all 1.020
_refine_ls_R_factor_all 0.0908
_refine_ls_R_factor_gt 0.0491
_refine_ls_shift/su_max 0.015
_refine_ls_shift/su_mean 0.001
_refine_ls_structure_factor_coef Fsqd
_refine_ls_weighting_details 'calc w=1/[\s^2^(Fo^2^)+(0.0441P)^2^+0.4063P] where P=(Fo^2^+2Fc^2^)/3'
_refine_ls_weighting_scheme calc
_refine_ls_wR_factor_gt 0.0983
_refine_ls_wR_factor_ref 0.1111
_reflns_number_gt 2982
_reflns_number_total 4600
_reflns_threshold_expression >2sigma(I)
_cod_data_source_file cg701061q-file005.cif
_cod_data_source_block shelxl
_cod_depositor_comments
;
The following automatic conversions were performed:

'_symmetry_cell_setting' value 'Monoclinic' changed to 'monoclinic'
according to /home/saulius/struct/CIF-dictionaries/cif_core.dic
dictionary named 'cif_core.dic' version 2.4.1 from 2010-06-29.

Automatic conversion script
Id: cif_fix_values 1715 2011-07-08 13:25:40Z adriana 
;
_cod_original_cell_volume 2045.6(7)
_cod_original_sg_symbol_H-M P2(1)/c
_cod_database_code 4503384

loop_
_symmetry_equiv_pos_as_xyz
'x, y, z'
'-x, y+1/2, -z+1/2'
'-x, -y, -z'
'x, -y-1/2, z-1/2'

loop_
_atom_site_label
_atom_site_type_symbol
_atom_site_fract_x
_atom_site_fract_y
_atom_site_fract_z
_atom_site_U_iso_or_equiv
_atom_site_adp_type
_atom_site_occupancy
_atom_site_symmetry_multiplicity
_atom_site_calc_flag
_atom_site_refinement_flags
C1 C -0.2170(3) 0.4625(3) 0.2426(2) 0.0324(7) Uani 1 1 d .
C2 C -0.3514(3) 0.4542(3) 0.2505(2) 0.0338(8) Uani 1 1 d .
C3 C -0.3921(3) 0.3726(3) 0.2986(2) 0.0437(9) Uani 1 1 d .
H3 H -0.3361 0.3215 0.3251 0.052 Uiso 1 1 calc R
C4 C -0.5158(4) 0.3665(4) 0.3077(3) 0.0597(12) Uani 1 1 d .
H4 H -0.5429 0.3107 0.3395 0.072 Uiso 1 1 calc R
C5 C -0.5993(4) 0.4424(4) 0.2698(3) 0.0611(13) Uani 1 1 d .
H5 H -0.6821 0.4386 0.2770 0.073 Uiso 1 1 calc R
C6 C -0.5599(3) 0.5230(4) 0.2217(3) 0.0551(10) Uani 1 1 d .
H6 H -0.6165 0.5738 0.1956 0.066 Uiso 1 1 calc R
C7 C -0.4362(3) 0.5300(3) 0.2113(2) 0.0418(8) Uani 1 1 d .
H7 H -0.4101 0.5851 0.1783 0.050 Uiso 1 1 calc R
C8 C 0.1115(3) 0.3667(3) 0.0992(2) 0.0362(8) Uani 1 1 d .
H8 H 0.0973 0.4117 0.0497 0.043 Uiso 1 1 calc R
C9 C 0.1164(3) 0.3010(3) 0.2315(3) 0.0435(9) Uani 1 1 d .
H9 H 0.1050 0.2924 0.2910 0.052 Uiso 1 1 calc R
C10 C 0.1725(3) 0.2312(3) 0.1845(3) 0.0520(11) Uani 1 1 d .
H10 H 0.2077 0.1669 0.2052 0.062 Uiso 1 1 calc R
C11 C 0.2130(3) 0.2234(3) 0.0235(3) 0.0547(11) Uani 1 1 d .
H11A H 0.1692 0.2535 -0.0324 0.066 Uiso 1 1 calc R
H11B H 0.1942 0.1485 0.0230 0.066 Uiso 1 1 calc R
C12 C 0.1410(3) 0.6709(3) 0.3364(2) 0.0298(7) Uani 1 1 d .
H12 H 0.1564 0.7123 0.2885 0.036 Uiso 1 1 calc R
C13 C 0.0785(3) 0.5453(3) 0.4136(2) 0.0336(8) Uani 1 1 d .
H13 H 0.0414 0.4831 0.4283 0.040 Uiso 1 1 calc R
C14 C 0.1384(3) 0.6157(3) 0.4742(2) 0.0352(8) Uani 1 1 d .
H14 H 0.1509 0.6107 0.5368 0.042 Uiso 1 1 calc R
C15 C 0.2544(3) 0.7862(3) 0.4575(2) 0.0346(8) Uani 1 1 d .
H15A H 0.2393 0.8043 0.5173 0.042 Uiso 1 1 calc R
H15B H 0.2306 0.8464 0.4183 0.042 Uiso 1 1 calc R
C16 C 0.3926(3) 0.7650(3) 0.4622(2) 0.0310(7) Uani 1 1 d .
C17 C 0.4395(3) 0.6694(3) 0.4404(2) 0.0405(8) Uani 1 1 d .
H17 H 0.3854 0.6136 0.4225 0.049 Uiso 1 1 calc R
C18 C 0.5671(3) 0.6553(3) 0.4450(3) 0.0433(9) Uani 1 1 d .
H18 H 0.5976 0.5904 0.4298 0.052 Uiso 1 1 calc R
C19 C 0.6488(3) 0.7378(3) 0.4721(2) 0.0401(8) Uani 1 1 d .
C20 C 0.6011(3) 0.8325(3) 0.4943(3) 0.0501(10) Uani 1 1 d .
H20 H 0.6552 0.8881 0.5131 0.060 Uiso 1 1 calc R
C21 C 0.4745(3) 0.8474(3) 0.4893(3) 0.0451(9) Uani 1 1 d .
H21 H 0.4443 0.9125 0.5040 0.054 Uiso 1 1 calc R
Cl1 Cl 0.05970(7) 0.64095(7) 0.11120(5) 0.0387(2) Uani 1 1 d .
Co1 Co -0.00346(4) 0.52101(4) 0.20781(3) 0.02909(13) Uani 1 1 d .
N1 N 0.0784(2) 0.3870(2) 0.17805(19) 0.0338(6) Uani 1 1 d .
N2 N 0.1678(2) 0.2733(2) 0.1001(2) 0.0397(7) Uani 1 1 d .
N3 N 0.0808(2) 0.5796(2) 0.32724(17) 0.0291(6) Uani 1 1 d .
N4 N 0.1769(2) 0.6958(2) 0.42362(17) 0.0297(6) Uani 1 1 d .
O1 O -0.13550(19) 0.4120(2) 0.29327(16) 0.0411(6) Uani 1 1 d .
O2 O -0.18874(18) 0.52574(19) 0.18200(15) 0.0362(5) Uani 1 1 d .

loop_
_atom_site_aniso_label
_atom_site_aniso_U_11
_atom_site_aniso_U_22
_atom_site_aniso_U_33
_atom_site_aniso_U_23
_atom_site_aniso_U_13
_atom_site_aniso_U_12
C1 0.0342(16) 0.027(2) 0.0357(19) -0.0073(14) 0.0046(14) -0.0061(13)
C2 0.0318(16) 0.033(2) 0.0366(19) -0.0061(14) 0.0058(14) -0.0082(13)
C3 0.0440(19) 0.042(2) 0.044(2) 0.0004(18) 0.0049(16) -0.0115(16)
C4 0.053(2) 0.071(3) 0.057(3) 0.001(2) 0.013(2) -0.030(2)
C5 0.037(2) 0.084(4) 0.065(3) -0.011(3) 0.013(2) -0.019(2)
C6 0.0363(19) 0.065(3) 0.061(3) 0.000(2) 0.0024(17) 0.0048(19)
C7 0.0342(17) 0.043(2) 0.048(2) 0.0024(18) 0.0061(15) 0.0020(15)
C8 0.0341(16) 0.032(2) 0.040(2) -0.0051(16) -0.0007(14) 0.0092(14)
C9 0.0404(19) 0.033(2) 0.059(2) 0.0167(18) 0.0141(17) 0.0004(15)
C10 0.041(2) 0.026(2) 0.093(3) 0.017(2) 0.021(2) 0.0030(15)
C11 0.0328(18) 0.053(3) 0.077(3) -0.031(2) 0.0048(18) 0.0067(17)
C12 0.0298(15) 0.034(2) 0.0268(17) 0.0031(13) 0.0080(12) -0.0012(13)
C13 0.0303(16) 0.035(2) 0.0358(19) 0.0069(15) 0.0058(13) -0.0027(13)
C14 0.0332(16) 0.043(2) 0.0299(18) 0.0055(15) 0.0064(13) -0.0037(14)
C15 0.0359(17) 0.032(2) 0.0371(19) -0.0081(15) 0.0102(14) -0.0046(14)
C16 0.0344(16) 0.030(2) 0.0281(17) 0.0003(14) 0.0052(13) -0.0064(13)
C17 0.0358(17) 0.036(2) 0.051(2) -0.0080(17) 0.0097(15) -0.0092(15)
C18 0.0368(18) 0.035(2) 0.059(2) -0.0006(18) 0.0111(16) -0.0025(15)
C19 0.0365(18) 0.040(2) 0.044(2) 0.0150(17) 0.0077(15) -0.0085(15)
C20 0.044(2) 0.038(2) 0.067(3) 0.004(2) 0.0036(18) -0.0172(17)
C21 0.043(2) 0.032(2) 0.059(3) -0.0024(18) 0.0062(17) -0.0076(15)
Cl1 0.0466(5) 0.0389(5) 0.0321(5) 0.0036(4) 0.0112(3) -0.0048(4)
Co1 0.0303(2) 0.0275(2) 0.0297(2) -0.00062(19) 0.00578(16) -0.00026(18)
N1 0.0282(13) 0.0316(17) 0.0416(17) -0.0003(13) 0.0059(11) 0.0002(11)
N2 0.0271(13) 0.0293(18) 0.062(2) -0.0138(15) 0.0055(13) 0.0008(11)
N3 0.0316(13) 0.0279(16) 0.0279(15) 0.0025(11) 0.0055(10) -0.0014(11)
N4 0.0284(13) 0.0292(16) 0.0322(15) -0.0010(12) 0.0075(11) -0.0023(10)
O1 0.0377(12) 0.0392(16) 0.0444(15) 0.0015(12) 0.0016(11) 0.0018(11)
O2 0.0322(11) 0.0359(14) 0.0417(14) -0.0004(11) 0.0096(10) -0.0020(10)

loop_
_atom_type_symbol
_atom_type_description
_atom_type_scat_dispersion_real
_atom_type_scat_dispersion_imag
_atom_type_scat_source
C C 0.0033 0.0016 'International Tables Vol C Tables 4.2.6.8 and 6.1.1.4'
H H 0.0000 0.0000 'International Tables Vol C Tables 4.2.6.8 and 6.1.1.4'
N N 0.0061 0.0033 'International Tables Vol C Tables 4.2.6.8 and 6.1.1.4'
O O 0.0106 0.0060 'International Tables Vol C Tables 4.2.6.8 and 6.1.1.4'
Co Co 0.3494 0.9721 'International Tables Vol C Tables 4.2.6.8 and 6.1.1.4'
Cl Cl 0.1484 0.1585 'International Tables Vol C Tables 4.2.6.8 and 6.1.1.4'

loop_
_geom_angle_atom_site_label_1
_geom_angle_atom_site_label_2
_geom_angle_atom_site_label_3
_geom_angle
_geom_angle_site_symmetry_1
_geom_angle_site_symmetry_3
O1 C1 O2 121.3(3) . .
O1 C1 C2 121.5(3) . .
O2 C1 C2 117.2(3) . .
C3 C2 C7 119.2(3) . .
C3 C2 C1 120.3(3) . .
C7 C2 C1 120.5(3) . .
C4 C3 C2 120.2(4) . .
C4 C3 H3 119.9 . .
C2 C3 H3 119.9 . .
C5 C4 C3 120.4(4) . .
C5 C4 H4 119.8 . .
C3 C4 H4 119.8 . .
C6 C5 C4 119.7(4) . .
C6 C5 H5 120.1 . .
C4 C5 H5 120.1 . .
C5 C6 C7 120.6(4) . .
C5 C6 H6 119.7 . .
C7 C6 H6 119.7 . .
C6 C7 C2 119.8(4) . .
C6 C7 H7 120.1 . .
C2 C7 H7 120.1 . .
N1 C8 N2 111.2(3) . .
N1 C8 H8 124.4 . .
N2 C8 H8 124.4 . .
C10 C9 N1 109.4(3) . .
C10 C9 H9 125.3 . .
N1 C9 H9 125.3 . .
C9 C10 N2 106.5(3) . .
C9 C10 H10 126.7 . .
N2 C10 H10 126.7 . .
N2 C11 C19 112.4(3) . 2_645
N2 C11 H11A 109.1 . .
C19 C11 H11A 109.1 2_645 .
N2 C11 H11B 109.1 . .
C19 C11 H11B 109.1 2_645 .
H11A C11 H11B 107.8 . .
N3 C12 N4 111.3(3) . .
N3 C12 H12 124.4 . .
N4 C12 H12 124.4 . .
C14 C13 N3 109.9(3) . .
C14 C13 H13 125.0 . .
N3 C13 H13 125.0 . .
C13 C14 N4 105.7(3) . .
C13 C14 H14 127.2 . .
N4 C14 H14 127.2 . .
N4 C15 C16 112.8(3) . .
N4 C15 H15A 109.0 . .
C16 C15 H15A 109.0 . .
N4 C15 H15B 109.0 . .
C16 C15 H15B 109.0 . .
H15A C15 H15B 107.8 . .
C17 C16 C21 119.0(3) . .
C17 C16 C15 123.4(3) . .
C21 C16 C15 117.6(3) . .
C16 C17 C18 120.7(3) . .
C16 C17 H17 119.6 . .
C18 C17 H17 119.6 . .
C19 C18 C17 120.2(4) . .
C19 C18 H18 119.9 . .
C17 C18 H18 119.9 . .
C20 C19 C18 118.6(3) . .
C20 C19 C11 120.9(3) . 2_655
C18 C19 C11 120.5(4) . 2_655
C19 C20 C21 121.5(3) . .
C19 C20 H20 119.2 . .
C21 C20 H20 119.2 . .
C20 C21 C16 120.0(4) . .
C20 C21 H21 120.0 . .
C16 C21 H21 120.0 . .
O2 Co1 N1 117.28(10) . .
O2 Co1 N3 116.97(10) . .
N1 Co1 N3 111.07(11) . .
O2 Co1 Cl1 105.28(8) . .
N1 Co1 Cl1 103.02(8) . .
N3 Co1 Cl1 100.41(8) . .
C8 N1 C9 105.6(3) . .
C8 N1 Co1 124.5(2) . .
C9 N1 Co1 129.9(2) . .
C8 N2 C10 107.3(3) . .
C8 N2 C11 126.2(3) . .
C10 N2 C11 126.4(3) . .
C12 N3 C13 105.5(3) . .
C12 N3 Co1 123.8(2) . .
C13 N3 Co1 130.3(2) . .
C12 N4 C14 107.6(3) . .
C12 N4 C15 125.3(3) . .
C14 N4 C15 126.8(3) . .
C1 O2 Co1 101.7(2) . .

loop_
_geom_bond_atom_site_label_1
_geom_bond_atom_site_label_2
_geom_bond_distance
_geom_bond_site_symmetry_2
C1 O1 1.243(4) .
C1 O2 1.291(4) .
C1 C2 1.495(4) .
C2 C3 1.379(5) .
C2 C7 1.390(5) .
C3 C4 1.382(5) .
C3 H3 0.9300 .
C4 C5 1.377(6) .
C4 H4 0.9300 .
C5 C6 1.363(6) .
C5 H5 0.9300 .
C6 C7 1.388(5) .
C6 H6 0.9300 .
C7 H7 0.9300 .
C8 N1 1.324(4) .
C8 N2 1.331(4) .
C8 H8 0.9300 .
C9 C10 1.345(5) .
C9 N1 1.374(4) .
C9 H9 0.9300 .
C10 N2 1.370(5) .
C10 H10 0.9300 .
C11 N2 1.471(4) .
C11 C19 1.509(5) 2_645
C11 H11A 0.9700 .
C11 H11B 0.9700 .
C12 N3 1.325(4) .
C12 N4 1.339(4) .
C12 H12 0.9300 .
C13 C14 1.359(5) .
C13 N3 1.373(4) .
C13 H13 0.9300 .
C14 N4 1.376(4) .
C14 H14 0.9300 .
C15 N4 1.462(4) .
C15 C16 1.520(4) .
C15 H15A 0.9700 .
C15 H15B 0.9700 .
C16 C17 1.376(5) .
C16 C21 1.388(5) .
C17 C18 1.393(5) .
C17 H17 0.9300 .
C18 C19 1.388(5) .
C18 H18 0.9300 .
C19 C20 1.371(5) .
C19 C11 1.509(5) 2_655
C20 C21 1.383(5) .
C20 H20 0.9300 .
C21 H21 0.9300 .
Cl1 Co1 2.2893(10) .
Co1 O2 1.991(2) .
Co1 N1 2.004(3) .
Co1 N3 2.012(3) .

loop_
_geom_torsion_atom_site_label_1
_geom_torsion_atom_site_label_2
_geom_torsion_atom_site_label_3
_geom_torsion_atom_site_label_4
_geom_torsion
_geom_torsion_site_symmetry_1
_geom_torsion_site_symmetry_4
O1 C1 C2 C3 -15.6(5) . .
O2 C1 C2 C3 165.6(3) . .
O1 C1 C2 C7 162.8(3) . .
O2 C1 C2 C7 -16.0(5) . .
C7 C2 C3 C4 0.0(5) . .
C1 C2 C3 C4 178.5(3) . .
C2 C3 C4 C5 -0.9(6) . .
C3 C4 C5 C6 1.2(7) . .
C4 C5 C6 C7 -0.7(7) . .
C5 C6 C7 C2 -0.2(6) . .
C3 C2 C7 C6 0.5(6) . .
C1 C2 C7 C6 -178.0(3) . .
N1 C9 C10 N2 -1.0(4) . .
N3 C13 C14 N4 0.8(4) . .
N4 C15 C16 C17 -2.5(5) . .
N4 C15 C16 C21 176.9(3) . .
C21 C16 C17 C18 -0.3(5) . .
C15 C16 C17 C18 179.2(3) . .
C16 C17 C18 C19 0.3(6) . .
C17 C18 C19 C20 0.1(6) . .
C17 C18 C19 C11 -179.5(3) . 2_655
C18 C19 C20 C21 -0.6(6) . .
C11 C19 C20 C21 179.0(3) 2_655 .
C19 C20 C21 C16 0.6(6) . .
C17 C16 C21 C20 -0.2(5) . .
C15 C16 C21 C20 -179.7(3) . .
N2 C8 N1 C9 0.0(4) . .
N2 C8 N1 Co1 177.7(2) . .
C10 C9 N1 C8 0.6(4) . .
C10 C9 N1 Co1 -176.9(2) . .
O2 Co1 N1 C8 89.8(3) . .
N3 Co1 N1 C8 -132.0(3) . .
Cl1 Co1 N1 C8 -25.3(3) . .
O2 Co1 N1 C9 -93.1(3) . .
N3 Co1 N1 C9 45.1(3) . .
Cl1 Co1 N1 C9 151.9(3) . .
N1 C8 N2 C10 -0.6(4) . .
N1 C8 N2 C11 177.7(3) . .
C9 C10 N2 C8 1.0(4) . .
C9 C10 N2 C11 -177.3(3) . .
C19 C11 N2 C8 99.5(4) 2_645 .
C19 C11 N2 C10 -82.6(5) 2_645 .
N4 C12 N3 C13 0.1(3) . .
N4 C12 N3 Co1 173.57(18) . .
C14 C13 N3 C12 -0.6(3) . .
C14 C13 N3 Co1 -173.5(2) . .
O2 Co1 N3 C12 -106.4(2) . .
N1 Co1 N3 C12 115.2(2) . .
Cl1 Co1 N3 C12 6.8(2) . .
O2 Co1 N3 C13 65.3(3) . .
N1 Co1 N3 C13 -73.1(3) . .
Cl1 Co1 N3 C13 178.5(3) . .
N3 C12 N4 C14 0.4(3) . .
N3 C12 N4 C15 174.4(3) . .
C13 C14 N4 C12 -0.7(3) . .
C13 C14 N4 C15 -174.6(3) . .
C16 C15 N4 C12 -82.3(4) . .
C16 C15 N4 C14 90.6(4) . .
O1 C1 O2 Co1 -5.0(4) . .
C2 C1 O2 Co1 173.8(2) . .
N1 Co1 O2 C1 70.5(2) . .
N3 Co1 O2 C1 -65.2(2) . .
Cl1 Co1 O2 C1 -175.69(19) . .
